data_1520361
loop_
_publ_author_name
'Spencer, John'
'Patel, Hiren'
'Callear, Samantha K.'
'Hursthouse, Michael B.'

_publ_section_title
;
 C8H5N3OS
;
_journal_name_full 'Crystal Structure Report Archive'
_journal_page_first 709
_journal_year 2009
_chemical_formula_sum 'C8 H5 N3 O S'
_chemical_formula_weight 191.21
_space_group_IT_number 2
_symmetry_cell_setting triclinic
_symmetry_space_group_name_Hall '-P 1'
_symmetry_space_group_name_H-M 'P -1'
_atom_sites_solution_hydrogens geom
_atom_sites_solution_primary direct
_atom_sites_solution_secondary difmap
_cell_angle_alpha 87.871(5)
_cell_angle_beta 74.394(5)
_cell_angle_gamma 69.471(5)
_cell_formula_units_Z 2
_cell_length_a 6.1693(5)
_cell_length_b 7.0845(6)
_cell_length_c 10.3537(8)
_cell_measurement_reflns_used 15253
_cell_measurement_temperature 120(2)
_cell_measurement_theta_max 27.48
_cell_measurement_theta_min 2.91
_cell_volume 407.34(6)
_computing_cell_refinement 'DENZO (Otwinowski & Minor, 1997) & COLLECT (Hooft, R.W.W., 1998)'
_computing_data_collection 'COLLECT (Hooft, R.W.W., 1998)'
_computing_data_reduction 'DENZO (Otwinowski & Minor, 1997) & COLLECT (Hooft, R.W.W., 1998)'
_computing_structure_refinement 'SHELXL-97 (Sheldrick, 2008)'
_diffrn_ambient_temperature 120(2)
_diffrn_measured_fraction_theta_full 0.992
_diffrn_measured_fraction_theta_max 0.992
_diffrn_measurement_device_type 'Bruker-Nonius APEX II CCD camera on \k-goniostat'
_diffrn_measurement_method '\f & \w scans'
_diffrn_radiation_monochromator '10cm confocal mirrors'
_diffrn_radiation_source 'Bruker-Nonius FR591 rotating anode'
_diffrn_radiation_type MoK\a
_diffrn_radiation_wavelength 0.71073
_diffrn_reflns_av_R_equivalents 0.0607
_diffrn_reflns_av_sigmaI/netI 0.0594
_diffrn_reflns_limit_h_max 7
_diffrn_reflns_limit_h_min -7
_diffrn_reflns_limit_k_max 9
_diffrn_reflns_limit_k_min -9
_diffrn_reflns_limit_l_max 13
_diffrn_reflns_limit_l_min -13
_diffrn_reflns_number 6867
_diffrn_reflns_theta_full 27.48
_diffrn_reflns_theta_max 27.48
_diffrn_reflns_theta_min 3.08
_exptl_absorpt_coefficient_mu 0.353
_exptl_absorpt_correction_T_max 0.9965
_exptl_absorpt_correction_T_min 0.9622
_exptl_absorpt_correction_type multi-scan
_exptl_absorpt_process_details 'SADABS 2007/2 (Sheldrick, G.M., 2007)'
_exptl_crystal_colour colourless
_exptl_crystal_density_diffrn 1.559
_exptl_crystal_density_method 'not measured'
_exptl_crystal_description plate
_exptl_crystal_F_000 196
_exptl_crystal_size_max 0.11
_exptl_crystal_size_mid 0.06
_exptl_crystal_size_min 0.01
_refine_diff_density_max 0.306
_refine_diff_density_min -0.358
_refine_diff_density_rms 0.074
_refine_ls_extinction_method none
_refine_ls_goodness_of_fit_ref 1.129
_refine_ls_hydrogen_treatment mixed
_refine_ls_matrix_type full
_refine_ls_number_parameters 142
_refine_ls_number_reflns 1849
_refine_ls_number_restraints 10
_refine_ls_restrained_S_all 1.127
_refine_ls_R_factor_all 0.0970
_refine_ls_R_factor_gt 0.0642
_refine_ls_shift/su_max 0.000
_refine_ls_shift/su_mean 0.000
_refine_ls_structure_factor_coef Fsqd
_refine_ls_weighting_details 'calc w=1/[\s^2^(Fo^2^)+(0.0000P)^2^+0.7389P] where P=(Fo^2^+2Fc^2^)/3'
_refine_ls_weighting_scheme calc
_refine_ls_wR_factor_gt 0.1118
_refine_ls_wR_factor_ref 0.1271
_reflns_number_gt 1358
_reflns_number_total 1849
_reflns_threshold_expression >2\s(I)
_cod_data_source_file eCrystal-709.cif
_cod_data_source_block 2009src0461p-1
_cod_depositor_comments
;
Citation :
Spencer, John and Patel, Hiren and Callear, Samantha K. and 
Hursthouse, Michael B. (2009) 
University of Southampton, Crystal Structure Report Archive. 
(doi:10.5258/ecrystals/709)

More at:
http://ecrystals.chem.soton.ac.uk/709/
;
_cod_original_sg_symbol_H-M P-1
_cod_database_code 1520361

loop_
_symmetry_equiv_pos_as_xyz
'x, y, z'
'-x, -y, -z'

loop_
_atom_site_label
_atom_site_type_symbol
_atom_site_fract_x
_atom_site_fract_y
_atom_site_fract_z
_atom_site_U_iso_or_equiv
_atom_site_adp_type
_atom_site_occupancy
_atom_site_symmetry_multiplicity
_atom_site_calc_flag
_atom_site_refinement_flags
_atom_site_disorder_assembly
_atom_site_disorder_group
C1 C 1.153(3) 0.205(3) -0.1002(11) 0.0248(13) Uani 0.617(4) 1 d PD A 1
C2 C 1.065(2) 0.196(2) -0.2130(11) 0.0248(13) Uani 0.617(4) 1 d PD A 1
H2 H 0.9025 0.2173 -0.2093 0.030 Uiso 0.617(4) 1 calc PR A 1
C3 C 1.476(3) 0.1253(15) -0.3070(9) 0.0248(13) Uani 0.617(4) 1 d PD A 1
H3 H 1.6262 0.0916 -0.3733 0.030 Uiso 0.617(4) 1 calc PR A 1
C4 C 1.2642(13) 0.1494(14) -0.3349(11) 0.0248(13) Uani 0.617(4) 1 d PD A 1
H4 H 1.2485 0.1374 -0.4227 0.030 Uiso 0.617(4) 1 calc PR A 1
S1 S 1.4400(4) 0.1625(5) -0.1388(3) 0.0247(5) Uani 0.617(4) 1 d PD A 1
C1B C 1.131(3) 0.208(4) -0.1064(14) 0.012(3) Uani 0.383(4) 1 d PD A 2
C2B C 1.387(3) 0.165(3) -0.1390(19) 0.027(2) Uani 0.383(4) 1 d PD A 2
H2B H 1.4767 0.1584 -0.0761 0.032 Uiso 0.383(4) 1 calc PR A 2
C3B C 1.310(2) 0.150(2) -0.3475(18) 0.027(2) Uani 0.383(4) 1 d PD A 2
H3B H 1.3387 0.1307 -0.4418 0.032 Uiso 0.383(4) 1 calc PR A 2
C4B C 1.486(4) 0.135(3) -0.2852(14) 0.027(2) Uani 0.383(4) 1 d PD A 2
H4B H 1.6502 0.1079 -0.3312 0.032 Uiso 0.383(4) 1 calc PR A 2
S1B S 1.0352(8) 0.2057(7) -0.2359(4) 0.0244(8) Uani 0.383(4) 1 d PD A 2
C8 C 0.6560(5) 0.3316(4) 0.1918(3) 0.0215(6) Uani 1 1 d . A .
C5 C 0.9955(5) 0.2558(4) 0.0337(3) 0.0209(6) Uani 1 1 d . . .
C10 C 0.8275(5) 0.3527(4) 0.3810(3) 0.0236(6) Uani 1 1 d . A .
C7 C 0.8397(5) 0.3271(4) 0.2446(3) 0.0214(6) Uani 1 1 d . . .
N11 N 0.8171(5) 0.3715(4) 0.4932(3) 0.0316(6) Uani 1 1 d . . .
N12 N 0.4220(5) 0.3734(4) 0.2423(3) 0.0280(6) Uani 1 1 d . . .
N6 N 1.0541(4) 0.2797(4) 0.1406(2) 0.0212(5) Uani 1 1 d . A .
O9 O 0.7525(3) 0.2861(3) 0.05686(19) 0.0226(5) Uani 1 1 d . A .
H12B H 0.336(6) 0.348(5) 0.195(3) 0.031(9) Uiso 1 1 d . . .
H12A H 0.348(8) 0.432(7) 0.326(5) 0.062(13) Uiso 1 1 d . . .

loop_
_atom_site_aniso_label
_atom_site_aniso_U_11
_atom_site_aniso_U_22
_atom_site_aniso_U_33
_atom_site_aniso_U_23
_atom_site_aniso_U_13
_atom_site_aniso_U_12
C1 0.031(3) 0.026(2) 0.018(2) -0.0023(16) -0.0070(17) -0.0091(18)
C2 0.031(3) 0.026(2) 0.018(2) -0.0023(16) -0.0070(17) -0.0091(18)
C3 0.031(3) 0.026(2) 0.018(2) -0.0023(16) -0.0070(17) -0.0091(18)
C4 0.031(3) 0.026(2) 0.018(2) -0.0023(16) -0.0070(17) -0.0091(18)
S1 0.0172(9) 0.0328(9) 0.0218(8) -0.0013(6) -0.0016(7) -0.0085(8)
C1B 0.006(4) 0.010(4) 0.022(5) 0.004(4) -0.007(3) -0.001(4)
C2B 0.021(4) 0.034(4) 0.023(4) 0.001(3) 0.004(3) -0.013(3)
C3B 0.021(4) 0.034(4) 0.023(4) 0.001(3) 0.004(3) -0.013(3)
C4B 0.021(4) 0.034(4) 0.023(4) 0.001(3) 0.004(3) -0.013(3)
S1B 0.0267(16) 0.0300(14) 0.0175(16) -0.0013(12) -0.0067(10) -0.0106(11)
C8 0.0224(14) 0.0216(15) 0.0193(14) -0.0005(11) -0.0026(11) -0.0084(12)
C5 0.0211(14) 0.0187(14) 0.0234(14) 0.0004(11) -0.0075(12) -0.0063(12)
C10 0.0191(14) 0.0278(16) 0.0238(15) 0.0018(12) -0.0058(12) -0.0085(12)
C7 0.0189(14) 0.0242(15) 0.0208(14) 0.0002(11) -0.0039(11) -0.0083(12)
N11 0.0262(14) 0.0465(17) 0.0223(14) 0.0009(12) -0.0044(11) -0.0148(12)
N12 0.0198(13) 0.0390(16) 0.0253(14) -0.0078(12) -0.0039(11) -0.0113(12)
N6 0.0224(12) 0.0225(13) 0.0180(12) -0.0007(10) -0.0044(10) -0.0078(10)
O9 0.0216(10) 0.0278(11) 0.0191(10) -0.0017(8) -0.0068(8) -0.0085(8)

loop_
_atom_type_symbol
_atom_type_description
_atom_type_scat_dispersion_real
_atom_type_scat_dispersion_imag
_atom_type_scat_source
C C 0.0033 0.0016 'International Tables Vol C Tables 4.2.6.8 and 6.1.1.4'
N N 0.0061 0.0033 'International Tables Vol C Tables 4.2.6.8 and 6.1.1.4'
O O 0.0106 0.0060 'International Tables Vol C Tables 4.2.6.8 and 6.1.1.4'
S S 0.1246 0.1234 'International Tables Vol C Tables 4.2.6.8 and 6.1.1.4'
H H 0.0000 0.0000 'International Tables Vol C Tables 4.2.6.8 and 6.1.1.4'

loop_
_geom_angle_atom_site_label_1
_geom_angle_atom_site_label_2
_geom_angle_atom_site_label_3
_geom_angle
_geom_angle_site_symmetry_1
_geom_angle_site_symmetry_3
C2 C1 C5 121.9(12) . .
C2 C1 S1 113.9(8) . .
C5 C1 S1 124.1(11) . .
C1 C2 C4 109.1(11) . .
C1 C2 H2 125.4 . .
C4 C2 H2 125.4 . .
C4 C3 S1 112.3(12) . .
C4 C3 H3 123.8 . .
S1 C3 H3 123.8 . .
C3 C4 C2 111.5(13) . .
C3 C4 H4 124.2 . .
C2 C4 H4 124.2 . .
C1 S1 C3 93.1(7) . .
C2B C1B C5 117.4(15) . .
C2B C1B S1B 113.4(10) . .
C5 C1B S1B 129.2(11) . .
C1B C2B C4B 108.6(16) . .
C1B C2B H2B 125.7 . .
C4B C2B H2B 125.7 . .
C4B C3B S1B 112.0(18) . .
C4B C3B H3B 124.0 . .
S1B C3B H3B 124.0 . .
C3B C4B C2B 111(2) . .
C3B C4B H4B 124.4 . .
C2B C4B H4B 124.4 . .
C1B S1B C3B 94.7(8) . .
N12 C8 O9 118.3(3) . .
N12 C8 C7 134.5(3) . .
O9 C8 C7 107.2(2) . .
N6 C5 O9 113.5(2) . .
N6 C5 C1 126.7(8) . .
O9 C5 C1 119.8(8) . .
N6 C5 C1B 132.9(8) . .
O9 C5 C1B 113.6(8) . .
C1 C5 C1B 6.3(15) . .
N11 C10 C7 179.2(3) . .
C8 C7 N6 109.2(2) . .
C8 C7 C10 127.3(3) . .
N6 C7 C10 123.4(2) . .
C8 N12 H12B 121(2) . .
C8 N12 H12A 120(3) . .
H12B N12 H12A 119(3) . .
C5 N6 C7 105.0(2) . .
C8 O9 C5 105.1(2) . .

loop_
_geom_bond_atom_site_label_1
_geom_bond_atom_site_label_2
_geom_bond_distance
_geom_bond_site_symmetry_2
C1 C2 1.425(17) .
C1 C5 1.435(9) .
C1 S1 1.627(16) .
C2 C4 1.458(12) .
C2 H2 0.9500 .
C3 C4 1.364(8) .
C3 S1 1.713(7) .
C3 H3 0.9500 .
C4 H4 0.9500 .
C1B C2B 1.45(2) .
C1B C5 1.449(13) .
C1B S1B 1.607(18) .
C2B C4B 1.464(17) .
C2B H2B 0.9500 .
C3B C4B 1.379(12) .
C3B S1B 1.694(11) .
C3B H3B 0.9500 .
C4B H4B 0.9500 .
C8 N12 1.323(4) .
C8 O9 1.365(3) .
C8 C7 1.375(4) .
C5 N6 1.287(4) .
C5 O9 1.391(3) .
C10 N11 1.156(4) .
C10 C7 1.409(4) .
C7 N6 1.403(4) .
N12 H12B 0.87(4) .
N12 H12A 0.90(5) .

loop_
_geom_hbond_atom_site_label_D
_geom_hbond_atom_site_label_H
_geom_hbond_atom_site_label_A
_geom_hbond_distance_DH
_geom_hbond_distance_HA
_geom_hbond_distance_DA
_geom_hbond_angle_DHA
_geom_hbond_site_symmetry_A
N12 H12B N6 0.87(4) 2.18(4) 3.016(4) 162(3) 1_455
N12 H12A N11 0.90(5) 2.16(5) 3.044(4) 168(4) 2_666
